data_9005377
loop_
_publ_author_name
'Barbier, J.'

_publ_section_title
;
 Crystal structures of sapphirine and surinamite analogues
 in the MgO-Ga2O3-GeO2 system
;
_journal_name_full 'European Journal of Mineralogy'
_journal_page_first 1283
_journal_page_last 1293
_journal_volume 10
_journal_year 1998
_chemical_formula_sum 'Ga7.842 Ge6.08 Mg8.078 O32'
_chemical_name_mineral Surinamite
_space_group_IT_number 15
_symmetry_space_group_name_Hall '-C 2yc'
_symmetry_space_group_name_H-M 'C 1 2/c 1'
_cell_angle_alpha 90
_cell_angle_beta 110.29
_cell_angle_gamma 90
_cell_length_a 10.320
_cell_length_b 23.733
_cell_length_c 10.073
_cell_formula_units_Z 4
_cell_volume 2314.039
_database_code_amcsd 0006762
_exptl_crystal_density_diffrn 4.870
_cod_original_formula_sum 'Mg8.078 Ga7.842 Ge6.08 O32'
_cod_database_code 9005377

loop_
_space_group_symop_operation_xyz
x,y,z
1/2+x,1/2+y,z
x,-y,1/2+z
1/2+x,1/2-y,1/2+z
-x,y,1/2-z
1/2-x,1/2+y,1/2-z
-x,-y,-z
1/2-x,1/2-y,-z

loop_
_atom_site_label
_atom_site_fract_x
_atom_site_fract_y
_atom_site_fract_z
_atom_site_occupancy
_atom_site_U_iso_or_equiv
MgM1 0.24188 0.67830 0.25739 1.00000 0.00760
MgM2 0.74714 0.30994 0.25797 0.23000 0.00580
GaM2 0.74714 0.30994 0.25797 0.77000 0.00580
MgM3 0.74956 0.44184 0.24757 0.70700 0.00610
GaM3 0.74956 0.44184 0.24757 0.29300 0.00610
MgM4 0.50000 0.37343 0.25000 0.72400 0.00590
GaM4 0.50000 0.37343 0.25000 0.27600 0.00590
MgM5 0.00000 0.00872 0.25000 0.98200 0.00610
GaM5 0.00000 0.00872 0.25000 0.01800 0.00610
MgM6 0.00000 0.24589 0.25000 0.10200 0.00610
GaM6 0.00000 0.24589 0.25000 0.89800 0.00610
MgM7 0.00000 0.37130 0.25000 0.94600 0.00610
GaM7 0.00000 0.37130 0.25000 0.05400 0.00610
MgM8 0.00000 0.50743 0.25000 1.00000 0.00670
MgM9 0.25000 0.75000 0.00000 0.45000 0.00610
GaM9 0.25000 0.75000 0.00000 0.55000 0.00610
GaT1 0.07166 0.62521 0.45180 0.69000 0.00590
GeT1 0.07166 0.62521 0.45180 0.31000 0.00590
GeT2 0.82157 0.55758 0.44458 1.00000 0.00530
GaT3 0.05810 0.75353 0.43447 0.27000 0.00600
GeT3 0.05810 0.75353 0.43447 0.73000 0.00600
GeT4 0.32558 0.55844 0.44628 1.00000 0.00520
GaT5 0.57409 0.62866 0.44796 1.00000 0.00560
O1 0.87370 0.50110 0.36800 1.00000 0.00820
O2 0.37520 0.50180 0.36830 1.00000 0.00780
O3 0.87960 0.56040 0.63070 1.00000 0.00760
O4 0.38010 0.56020 0.63310 1.00000 0.00770
O5 0.14000 0.06570 0.38460 1.00000 0.00780
O6 0.14230 0.56590 0.38380 1.00000 0.00870
O7 0.86600 0.37340 0.35790 1.00000 0.00770
O8 0.38430 0.62110 0.38750 1.00000 0.00760
O9 0.63260 0.37250 0.14120 1.00000 0.00800
O10 -0.11670 0.62010 0.38690 1.00000 0.00860
O11 0.11910 0.68940 0.38090 1.00000 0.00870
O12 0.37680 0.31080 0.13510 1.00000 0.00880
O13 0.87060 0.19000 0.13050 1.00000 0.00820
O14 0.86940 0.30220 0.14620 1.00000 0.00860
O15 0.87610 0.24540 0.37360 1.00000 0.00940
O16 0.62870 0.24900 0.12610 1.00000 0.00870

loop_
_cod_related_entry_id
_cod_related_entry_database
_cod_related_entry_code
1 AMCSD 0006762
